data_2237321
loop_
_publ_author_name
'Bowman, Michael G.'
'Downs, Robert T.'
'Yang, Hexiong'

_publ_section_title
;
 Penikisite, BaMg~2~Al~2~(PO~4~)~3~(OH)~3~, isostructural with bjarebyite
;
_journal_issue 2
_journal_name_full 'Acta Crystallographica Section E'
_journal_page_first i4
_journal_page_last i5
_journal_paper_doi 10.1107/S1600536812051793
_journal_volume 69
_journal_year 2013
_chemical_formula_moiety 'Al4 H6 Mg3.94 Mn0.06 O30 P6, 2(Ba)'
_chemical_formula_sum 'Al2 Ba H3 Mg1.97 Mn0.03 O15 P3'
_chemical_formula_weight 576.77
_chemical_name_common penikisite
_chemical_name_systematic
;
Barium dimagnesium dialuminium triphosphate trihydroxide
;
_space_group_IT_number 11
_symmetry_cell_setting monoclinic
_symmetry_space_group_name_Hall '-P 2yb'
_symmetry_space_group_name_H-M 'P 1 21/m 1'
_atom_sites_solution_hydrogens difmap
_atom_sites_solution_primary direct
_atom_sites_solution_secondary difmap
_audit_creation_method SHELXL-97
_cell_angle_alpha 90.00
_cell_angle_beta 100.505(2)
_cell_angle_gamma 90.00
_cell_formula_units_Z 2
_cell_length_a 8.9577(4)
_cell_length_b 12.0150(5)
_cell_length_c 4.9079(2)
_cell_measurement_reflns_used 6030
_cell_measurement_temperature 293(2)
_cell_measurement_theta_max 32.556
_cell_measurement_theta_min 2.870
_cell_volume 519.37(4)
_computing_cell_refinement 'SAINT (Bruker, 2004)'
_computing_data_collection 'APEX2 (Bruker, 2004)'
_computing_data_reduction 'SAINT (Bruker, 2004)'
_computing_molecular_graphics 'XtalDraw (Downs & Hall-Wallace, 2003)'
_computing_publication_material 'publCIF (Westrip, 2010)'
_computing_structure_refinement 'SHELXL97 (Sheldrick, 2008)'
_computing_structure_solution 'SHELXS97 (Sheldrick, 2008)'
_diffrn_ambient_temperature 293(2)
_diffrn_measured_fraction_theta_full 0.999
_diffrn_measured_fraction_theta_max 0.999
_diffrn_measurement_device_type 'Bruker APEXII CCD'
_diffrn_measurement_method '\f and \w scan'
_diffrn_radiation_monochromator graphite
_diffrn_radiation_source 'fine-focus sealed tube'
_diffrn_radiation_type MoK\a
_diffrn_radiation_wavelength 0.71073
_diffrn_reflns_av_R_equivalents 0.0196
_diffrn_reflns_av_sigmaI/netI 0.0163
_diffrn_reflns_limit_h_max 12
_diffrn_reflns_limit_h_min -13
_diffrn_reflns_limit_k_max 18
_diffrn_reflns_limit_k_min -15
_diffrn_reflns_limit_l_max 7
_diffrn_reflns_limit_l_min -7
_diffrn_reflns_number 7681
_diffrn_reflns_theta_full 32.55
_diffrn_reflns_theta_max 32.55
_diffrn_reflns_theta_min 2.87
_exptl_absorpt_coefficient_mu 4.715
_exptl_absorpt_correction_T_max 0.7042
_exptl_absorpt_correction_T_min 0.6763
_exptl_absorpt_correction_type multi-scan
_exptl_absorpt_process_details '(SADABS; Sheldrick 2005)'
_exptl_crystal_colour green
_exptl_crystal_density_diffrn 3.688
_exptl_crystal_density_method 'not measured'
_exptl_crystal_description cube
_exptl_crystal_F_000 549
_exptl_crystal_size_max 0.09
_exptl_crystal_size_mid 0.09
_exptl_crystal_size_min 0.08
_refine_diff_density_max 0.724
_refine_diff_density_min -0.803
_refine_ls_extinction_coef 0.0021(5)
_refine_ls_extinction_expression Fc^*^=kFc[1+0.001xFc^2^\l^3^/sin(2\q)]^-1/4^
_refine_ls_extinction_method SHELXL
_refine_ls_goodness_of_fit_ref 1.137
_refine_ls_hydrogen_treatment refall
_refine_ls_matrix_type full
_refine_ls_number_parameters 119
_refine_ls_number_reflns 1970
_refine_ls_number_restraints 1
_refine_ls_restrained_S_all 1.137
_refine_ls_R_factor_all 0.0155
_refine_ls_R_factor_gt 0.0150
_refine_ls_shift/su_max 0.001
_refine_ls_shift/su_mean 0.000
_refine_ls_structure_factor_coef Fsqd
_refine_ls_weighting_details 'calc w=1/[\s^2^(Fo^2^)+(0.0200P)^2^+0.2753P] where P=(Fo^2^+2Fc^2^)/3'
_refine_ls_weighting_scheme calc
_refine_ls_wR_factor_gt 0.0387
_refine_ls_wR_factor_ref 0.0389
_reflns_number_gt 1925
_reflns_number_total 1970
_reflns_threshold_expression I>2\s(I)
_cod_data_source_file hb7009.cif
_cod_data_source_block I
_cod_database_code 2237321
_cod_database_fobs_code 2237321

loop_
_symmetry_equiv_pos_as_xyz
'x, y, z'
'-x, y+1/2, -z'
'-x, -y, -z'
'x, -y-1/2, z'

loop_
_atom_site_type_symbol
_atom_site_label
_atom_site_fract_x
_atom_site_fract_y
_atom_site_fract_z
_atom_site_U_iso_or_equiv
_atom_site_adp_type
_atom_site_calc_flag
_atom_site_refinement_flags
_atom_site_occupancy
_atom_site_symmetry_multiplicity
Ba Ba 0.547869(12) 0.7500 0.74171(2) 0.00734(5) Uani d S 1 2
Mg Mg 0.29439(5) -0.11139(4) 0.20677(10) 0.00705(9) Uani d P 0.98500(10) 1
Mn Mn 0.29439(5) -0.11139(4) 0.20677(10) 0.00705(9) Uani d P 0.01500(10) 1
Al Al 0.09176(4) 0.40084(3) 0.12947(8) 0.00401(8) Uani d . 1 1
P P1 0.15736(6) 0.7500 0.68481(10) 0.00467(9) Uani d S 1 2
P P2 0.33413(4) 0.44282(3) 0.70566(7) 0.00495(7) Uani d . 1 1
O O1 0.27909(16) 0.7500 0.9471(3) 0.0072(2) Uani d S 1 2
O O2 0.23251(16) 0.7500 0.4303(3) 0.0068(2) Uani d S 1 2
O O3 0.05983(11) 0.64525(9) 0.6850(2) 0.00791(18) Uani d . 1 1
O O4 0.36649(12) 0.55738(9) 0.6050(2) 0.00846(18) Uani d . 1 1
O O5 0.25965(11) 0.45434(9) 0.9697(2) 0.00811(18) Uani d . 1 1
O O6 0.22678(12) 0.38012(9) 0.4741(2) 0.00917(18) Uani d . 1 1
O O7 0.47653(12) 0.37189(9) 0.7901(2) 0.00821(18) Uani d . 1 1
O OH8 0.12478(17) 0.2500 0.0077(3) 0.0083(3) Uani d S 1 2
O OH9 0.06100(12) 0.55814(9) 0.1891(2) 0.00679(17) Uani d . 1 1
H H1 0.137(4) 0.2500 -0.147(8) 0.030 Uiso d S 1 2
H H2 0.046(3) 0.585(2) 0.325(5) 0.030 Uiso d . 1 1

loop_
_atom_site_aniso_label
_atom_site_aniso_U_11
_atom_site_aniso_U_22
_atom_site_aniso_U_33
_atom_site_aniso_U_12
_atom_site_aniso_U_13
_atom_site_aniso_U_23
Ba 0.00667(6) 0.00826(7) 0.00724(6) 0.000 0.00171(4) 0.000
Mg 0.0069(2) 0.0070(2) 0.00715(19) 0.00042(16) 0.00119(16) -0.00064(16)
Mn 0.0069(2) 0.0070(2) 0.00715(19) 0.00042(16) 0.00119(16) -0.00064(16)
Al 0.00373(17) 0.00395(17) 0.00440(16) -0.00027(13) 0.00091(13) 0.00002(13)
P1 0.00489(19) 0.0050(2) 0.00428(18) 0.000 0.00138(15) 0.000
P2 0.00499(14) 0.00536(15) 0.00459(14) 0.00024(11) 0.00113(11) 0.00027(10)
O1 0.0072(6) 0.0085(6) 0.0055(6) 0.000 0.0001(5) 0.000
O2 0.0088(6) 0.0061(6) 0.0062(6) 0.000 0.0036(5) 0.000
O3 0.0082(4) 0.0069(4) 0.0095(4) -0.0029(3) 0.0040(3) -0.0015(3)
O4 0.0101(4) 0.0070(4) 0.0083(4) -0.0001(3) 0.0018(3) 0.0023(3)
O5 0.0084(4) 0.0102(5) 0.0067(4) -0.0008(4) 0.0037(3) -0.0006(3)
O6 0.0093(4) 0.0100(5) 0.0073(4) -0.0002(4) -0.0008(3) -0.0015(3)
O7 0.0058(4) 0.0087(5) 0.0102(4) 0.0021(3) 0.0018(3) 0.0020(3)
OH8 0.0110(6) 0.0071(6) 0.0071(6) 0.000 0.0027(5) 0.000
OH9 0.0078(4) 0.0076(4) 0.0049(4) -0.0001(3) 0.0012(3) -0.0016(3)

loop_
_atom_type_symbol
_atom_type_description
_atom_type_scat_dispersion_real
_atom_type_scat_dispersion_imag
_atom_type_scat_source
O O 0.0106 0.0060 'International Tables Vol C Tables 4.2.6.8 and 6.1.1.4'
H H 0.0000 0.0000 'International Tables Vol C Tables 4.2.6.8 and 6.1.1.4'
Mg Mg 0.0486 0.0363 'International Tables Vol C Tables 4.2.6.8 and 6.1.1.4'
Al Al 0.0645 0.0514 'International Tables Vol C Tables 4.2.6.8 and 6.1.1.4'
P P 0.1023 0.0942 'International Tables Vol C Tables 4.2.6.8 and 6.1.1.4'
Mn Mn 0.3368 0.7283 'International Tables Vol C Tables 4.2.6.8 and 6.1.1.4'
Ba Ba -0.3244 2.2819 'International Tables Vol C Tables 4.2.6.8 and 6.1.1.4'

loop_
_geom_angle_atom_site_label_1
_geom_angle_atom_site_label_2
_geom_angle_atom_site_label_3
_geom_angle_site_symmetry_1
_geom_angle_site_symmetry_3
_geom_angle
O4 Mg O7 4_565 2_646 83.31(4)
O4 Mg O1 4_565 1_544 144.07(5)
O7 Mg O1 2_646 1_544 83.17(5)
O4 Mg O2 4_565 1_545 79.75(5)
O7 Mg O2 2_646 1_545 105.87(5)
O1 Mg O2 1_544 1_545 72.26(5)
O4 Mg OH9 4_565 4_565 94.50(4)
O7 Mg OH9 2_646 4_565 168.32(5)
O1 Mg OH9 1_544 4_565 104.78(5)
O2 Mg OH9 1_545 4_565 84.93(5)
O4 Mg O5 4_565 4_564 102.80(5)
O7 Mg O5 2_646 4_564 97.57(4)
O1 Mg O5 1_544 4_564 111.89(4)
O2 Mg O5 1_545 4_564 156.55(5)
OH9 Mg O5 4_565 4_564 71.65(4)
O3 Al O6 3_566 . 85.88(5)
O3 Al O5 3_566 1_554 174.52(5)
O6 Al O5 . 1_554 89.36(5)
O3 Al OH9 3_566 . 94.60(5)
O6 Al OH9 . . 94.47(5)
O5 Al OH9 1_554 . 83.07(5)
O3 Al OH9 3_566 3_565 89.97(5)
O6 Al OH9 . 3_565 170.24(5)
O5 Al OH9 1_554 3_565 94.31(5)
OH9 Al OH9 . 3_565 77.04(5)
O3 Al OH8 3_566 . 92.21(5)
O6 Al OH8 . . 92.49(6)
O5 Al OH8 1_554 . 90.69(5)
OH9 Al OH8 . . 170.59(5)
OH9 Al OH8 3_565 . 96.50(6)
O2 P1 O1 . . 109.67(8)
O2 P1 O3 . . 109.74(5)
O1 P1 O3 . . 108.60(5)
O2 P1 O3 . 4_575 109.74(5)
O1 P1 O3 . 4_575 108.60(5)
O3 P1 O3 . 4_575 110.46(8)
O4 P2 O7 . . 113.41(6)
O4 P2 O6 . . 109.59(6)
O7 P2 O6 . . 107.74(6)
O4 P2 O5 . . 109.04(6)
O7 P2 O5 . . 106.57(6)
O6 P2 O5 . . 110.45(6)

loop_
_geom_bond_atom_site_label_1
_geom_bond_atom_site_label_2
_geom_bond_site_symmetry_2
_geom_bond_distance
_geom_bond_publ_flag
Ba O7 2_657 2.7669(10) ?
Ba O7 3_667 2.7669(10) ?
Ba O1 . 2.7744(14) ?
Ba O4 . 2.8370(11) ?
Ba O4 4_575 2.8370(11) ?
Ba O6 2_656 2.9019(11) ?
Ba O6 3_666 2.9019(10) ?
Ba O2 . 2.9566(15) ?
Ba OH8 3_666 2.9658(15) ?
Ba O7 3_666 2.9661(10) ?
Ba O7 2_656 2.9661(10) ?
Mg O4 4_565 2.0490(11) ?
Mg O7 2_646 2.0591(11) y
Mg O1 1_544 2.0864(10) y
Mg O2 1_545 2.1227(10) y
Mg OH9 4_565 2.1729(11) y
Mg O5 4_564 2.2090(12) y
Al O3 3_566 1.8523(11) y
Al O6 . 1.9080(11) y
Al O5 1_554 1.9287(10) y
Al OH9 . 1.9397(11) y
Al OH9 3_565 1.9440(11) y
Al OH8 . 1.9477(7) y
P1 O2 . 1.5232(14) y
P1 O1 . 1.5278(15) y
P1 O3 . 1.5321(10) y
P1 O3 4_575 1.5321(10) y
P2 O4 . 1.5083(11) y
P2 O7 . 1.5272(11) y
P2 O6 . 1.5443(11) y
P2 O5 . 1.5680(10) y

loop_
_geom_hbond_atom_site_label_D
_geom_hbond_atom_site_label_H
_geom_hbond_atom_site_label_A
_geom_hbond_site_symmetry_A
_geom_hbond_distance_DH
_geom_hbond_distance_HA
_geom_hbond_distance_DA
_geom_hbond_angle_DHA
OH8 H1 O6 1_554 0.79(4) 2.66(3) 3.3180(16) 141.9(12)
OH9 H2 O3 . 0.78(3) 1.89(3) 2.6512(13) 166(3)
